data_4333233
loop_
_publ_author_name
'Brown, S.'
'Cao, J.'
'Musfeldt, J. L.'
'Conner, M. M.'
'McConnell, A. C.'
'Southerland, H. I.'
'Manson, J. L.'
'Schlueter, J. A.'
'Phillips, M. D.'
'Turnbull, M. M.'
'Landee, C. P.'

_publ_section_title
;
 Hydrogen Bonding and Multiphonon Structure in Copper Pyrazine
 Coordination Polymers
;
_journal_issue 21
_journal_name_full 'Inorganic Chemistry'
_journal_page_first 8577
_journal_page_last 8583
_journal_paper_doi 10.1021/ic070122t
_journal_volume 46
_journal_year 2007
_chemical_formula_moiety 'Cu 2+, (C4 H4 N2)2, H F2 1-, B F4 1-'
_chemical_formula_sum 'C8 H9 B Cu F6 N4'
_chemical_formula_weight 349.54
_chemical_name_common
;
Bis(pyrazine) copper(II) bifloride tetrafluoroborate
;
_chemical_name_systematic
; 
 ? 
;
_space_group_IT_number 125
_symmetry_cell_setting tetragonal
_symmetry_space_group_name_Hall '-P 4a 2b'
_symmetry_space_group_name_H-M 'P 4/n b m :2'
_atom_sites_solution_hydrogens geom
_atom_sites_solution_primary direct
_atom_sites_solution_secondary difmap
_audit_creation_method 'manual editing of SHELXL-97 cif file'
_cell_angle_alpha 90.00
_cell_angle_beta 90.00
_cell_angle_gamma 90.00
_cell_formula_units_Z 2
_cell_length_a 9.6872(6)
_cell_length_b 9.6872(6)
_cell_length_c 6.5998(7)
_cell_measurement_reflns_used 1597
_cell_measurement_temperature 200(2)
_cell_measurement_theta_max 28.152
_cell_measurement_theta_min 2.973
_cell_volume 619.34(9)
_computing_cell_refinement 'SAINT (Bruker, 2001)'
_computing_data_collection 'SMART (Siemens, 1995)'
_computing_data_reduction 'SAINT (Bruker, 2001)'
_computing_molecular_graphics 'SHELXTL (Sheldrick, 2001)'
_computing_publication_material 'SHELXTL (Sheldrick, 2001)'
_computing_structure_refinement 'SHELXTL (Sheldrick, 2001)'
_computing_structure_solution 'SHELXTL (Sheldrick, 2001)'
_diffrn_ambient_temperature 200(2)
_diffrn_measured_fraction_theta_full 0.998
_diffrn_measured_fraction_theta_max 0.998
_diffrn_measurement_device_type 'Siemens SMART CCD area detector'
_diffrn_measurement_method 'area detector \w scans'
_diffrn_radiation_monochromator graphite
_diffrn_radiation_source 'fine-focus sealed tube'
_diffrn_radiation_type MoK\a
_diffrn_radiation_wavelength 0.71073
_diffrn_reflns_av_R_equivalents 0.0310
_diffrn_reflns_av_sigmaI/netI 0.0145
_diffrn_reflns_limit_h_max 12
_diffrn_reflns_limit_h_min -12
_diffrn_reflns_limit_k_max 12
_diffrn_reflns_limit_k_min -12
_diffrn_reflns_limit_l_max 8
_diffrn_reflns_limit_l_min -8
_diffrn_reflns_number 5326
_diffrn_reflns_theta_full 28.26
_diffrn_reflns_theta_max 28.26
_diffrn_reflns_theta_min 2.97
_diffrn_standards_decay_% 0
_diffrn_standards_number 0
_exptl_absorpt_coefficient_mu 1.832
_exptl_absorpt_correction_T_max 0.642
_exptl_absorpt_correction_T_min 0.562
_exptl_absorpt_correction_type integration
_exptl_absorpt_process_details
;
(Sheldrick, 2001)
;
_exptl_crystal_colour blue
_exptl_crystal_density_diffrn 1.874
_exptl_crystal_density_method 'not measured'
_exptl_crystal_description block
_exptl_crystal_F_000 346
_exptl_crystal_size_max 0.36
_exptl_crystal_size_mid 0.32
_exptl_crystal_size_min 0.28
_refine_diff_density_max 2.042
_refine_diff_density_min -0.574
_refine_diff_density_rms 0.139
_refine_ls_extinction_method none
_refine_ls_goodness_of_fit_ref 1.097
_refine_ls_hydrogen_treatment constr
_refine_ls_matrix_type full
_refine_ls_number_parameters 28
_refine_ls_number_reflns 423
_refine_ls_number_restraints 0
_refine_ls_restrained_S_all 1.097
_refine_ls_R_factor_all 0.0609
_refine_ls_R_factor_gt 0.0533
_refine_ls_shift/su_max 0.003
_refine_ls_shift/su_mean 0.001
_refine_ls_structure_factor_coef Fsqd
_refine_ls_weighting_details 'calc w=1/[\s^2^(Fo^2^)+(0.0976P)^2^+0.6827P] where P=(Fo^2^+2Fc^2^)/3'
_refine_ls_weighting_scheme calc
_refine_ls_wR_factor_gt 0.1377
_refine_ls_wR_factor_ref 0.1492
_reflns_number_gt 347
_reflns_number_total 423
_reflns_threshold_expression >2sigma(I)
_cod_data_source_file ic070122tsup1.cif
_cod_data_source_block CuPyzHF2BF4200K
_cod_original_sg_symbol_H-M 'P 4/n b m'
_cod_database_code 4333233

loop_
_symmetry_equiv_pos_as_xyz
'x, y, z'
'-x+1/2, -y+1/2, z'
'-y+1/2, x, z'
'y, -x+1/2, z'
'-x+1/2, y, -z'
'x, -y+1/2, -z'
'y, x, -z'
'-y+1/2, -x+1/2, -z'
'-x, -y, -z'
'x-1/2, y-1/2, -z'
'y-1/2, -x, -z'
'-y, x-1/2, -z'
'x-1/2, -y, z'
'-x, y-1/2, z'
'-y, -x, z'
'y-1/2, x-1/2, z'

loop_
_atom_site_label
_atom_site_type_symbol
_atom_site_fract_x
_atom_site_fract_y
_atom_site_fract_z
_atom_site_U_iso_or_equiv
_atom_site_adp_type
_atom_site_occupancy
_atom_site_symmetry_multiplicity
_atom_site_calc_flag
_atom_site_refinement_flags
Cu Cu 0.2500 0.2500 0.5000 0.0313(4) Uani 1 8 d S
N N 0.1010(3) 0.3990(3) 0.5000 0.0330(8) Uani 1 2 d S
C C 0.0940(3) 0.4925(3) 0.3523(5) 0.0424(8) Uani 1 1 d .
H1 H 0.1594 0.4898 0.2452 0.051 Uiso 1 1 calc R
B1 B 0.2500 0.7500 0.0000 0.054(3) Uani 1 8 d S
F1 F 0.3343(4) 0.6657(4) 0.1097(9) 0.1003(17) Uani 1 2 d S
F2 F 0.2500 0.2500 0.1673(7) 0.0627(16) Uani 1 4 d S
H2 H 0.2500 0.2500 0.0000 0.056 Uiso 1 8 d S

loop_
_atom_site_aniso_label
_atom_site_aniso_U_11
_atom_site_aniso_U_22
_atom_site_aniso_U_33
_atom_site_aniso_U_23
_atom_site_aniso_U_13
_atom_site_aniso_U_12
Cu 0.0201(4) 0.0201(4) 0.0536(7) 0.000 0.000 0.000
N 0.0231(10) 0.0231(10) 0.053(2) 0.0025(9) 0.0025(9) 0.0000(13)
C 0.0312(15) 0.0329(15) 0.0632(18) 0.0089(14) 0.0103(14) 0.0057(12)
B1 0.047(4) 0.047(4) 0.068(8) 0.000 0.000 0.000
F1 0.084(2) 0.084(2) 0.134(4) 0.040(2) -0.040(2) -0.015(2)
F2 0.070(2) 0.070(2) 0.048(3) 0.000 0.000 0.000

loop_
_atom_type_symbol
_atom_type_description
_atom_type_scat_dispersion_real
_atom_type_scat_dispersion_imag
_atom_type_scat_source
C C 0.0033 0.0016 'International Tables Vol C Tables 4.2.6.8 and 6.1.1.4'
H H 0.0000 0.0000 'International Tables Vol C Tables 4.2.6.8 and 6.1.1.4'
B B 0.0013 0.0007 'International Tables Vol C Tables 4.2.6.8 and 6.1.1.4'
N N 0.0061 0.0033 'International Tables Vol C Tables 4.2.6.8 and 6.1.1.4'
F F 0.0171 0.0103 'International Tables Vol C Tables 4.2.6.8 and 6.1.1.4'
Cu Cu 0.3201 1.2651 'International Tables Vol C Tables 4.2.6.8 and 6.1.1.4'

loop_
_geom_angle_atom_site_label_1
_geom_angle_atom_site_label_2
_geom_angle_atom_site_label_3
_geom_angle
_geom_angle_site_symmetry_1
_geom_angle_site_symmetry_3
N Cu N 90.0 3 .
N Cu N 180.0 2 .
N Cu F2 90.0 . 5_556
N Cu F2 90.0 . .
F2 Cu F2 180.0 5_556 .
C N C 117.7(4) 8_556 .
C N Cu 121.1(2) . .
N C C 121.1(2) . 16_565
N C H1 119.4 . .
C C H1 119.4 16_565 .
F1 B1 F1 106.4(3) 11_565 .
F1 B1 F1 115.8(5) 2_565 .
Cu F2 H2 180.0 . .

loop_
_geom_bond_atom_site_label_1
_geom_bond_atom_site_label_2
_geom_bond_distance
_geom_bond_site_symmetry_2
Cu N 2.041(4) .
Cu F2 2.196(5) .
N C 1.332(4) .
C C 1.390(6) 16_565
C H1 0.9500 .
B1 F1 1.363(4) .
F2 H2 1.104 .

loop_
_geom_torsion_atom_site_label_1
_geom_torsion_atom_site_label_2
_geom_torsion_atom_site_label_3
_geom_torsion_atom_site_label_4
_geom_torsion
_geom_torsion_site_symmetry_1
_geom_torsion_site_symmetry_4
F2 Cu N C 148.72(18) 5_556 .
F2 Cu N C -31.28(18) . .
C N C C 0.0 8_556 16_565
Cu N C C 180.0 . 16_565
